data_4349354
loop_
_publ_author_name
'Ortu, Fabrizio'
'Liu, Jingjing'
'Burton, Matthew'
'Fowler, Jonathan M.'
'Formanuik, Alasdair'
'Boulon, Marie-Emmanuelle'
'Chilton, Nicholas F.'
'Mills, David P.'

_publ_section_title
;
 Analysis of Lanthanide-Radical Magnetic Interactions in Ce(III)
 2,2'-Bipyridyl Complexes.
;
_journal_issue 5
_journal_name_full 'Inorganic chemistry'
_journal_page_first 2496
_journal_page_last 2505
_journal_paper_doi 10.1021/acs.inorgchem.6b02683
_journal_volume 56
_journal_year 2017
_chemical_formula_moiety 'C36 H50 Ce N2'
_chemical_formula_sum 'C36 H50 Ce N2'
_chemical_formula_weight 650.90
_space_group_crystal_system monoclinic
_space_group_IT_number 14
_space_group_name_Hall '-P 2ybc'
_space_group_name_H-M_alt 'P 1 21/c 1'
_atom_sites_solution_hydrogens geom
_audit_creation_date 2015-08-16
_audit_creation_method
;
Olex2 1.2
(compiled 2015.01.26 svn.r3150 for OlexSys, GUI svn.r4998)
;
_cell_angle_alpha 90
_cell_angle_beta 103.121(6)
_cell_angle_gamma 90
_cell_formula_units_Z 4
_cell_length_a 16.5750(11)
_cell_length_b 10.6089(5)
_cell_length_c 19.2302(9)
_cell_measurement_reflns_used 3798
_cell_measurement_temperature 120.01(10)
_cell_measurement_theta_max 27.8240
_cell_measurement_theta_min 3.6770
_cell_volume 3293.2(3)
_computing_cell_refinement
;
CrysAlisPro, Agilent Technologies,
Version 1.171.36.32 (release 02-08-2013 CrysAlis171 .NET)
(compiled Aug  2 2013,16:46:58)
;
_computing_data_collection
;
CrysAlisPro, Agilent Technologies,
Version 1.171.36.32 (release 02-08-2013 CrysAlis171 .NET)
(compiled Aug  2 2013,16:46:58)
;
_computing_data_reduction
;
CrysAlisPro, Agilent Technologies,
Version 1.171.36.32 (release 02-08-2013 CrysAlis171 .NET)
(compiled Aug  2 2013,16:46:58)
;
_computing_molecular_graphics 'Olex2 (Dolomanov et al., 2009)'
_computing_publication_material 'Olex2 (Dolomanov et al., 2009)'
_computing_structure_refinement 'ShelXL (Sheldrick, 2015)'
_computing_structure_solution 'ShelXS (Sheldrick, 2008)'
_diffrn_ambient_temperature 120.01(10)
_diffrn_detector_area_resol_mean 8.0714
_diffrn_measured_fraction_theta_full 0.998
_diffrn_measured_fraction_theta_max 0.998
_diffrn_measurement_details
;
#__ type_ start__ end____ width___ exp.time_
  1 omega  -90.00  -46.00   1.0000    5.0000
omega____ theta____ kappa____ phi______ frames
    -      -20.5548 -178.0000   90.0000 44

#__ type_ start__ end____ width___ exp.time_
  2 omega   10.00   66.00   1.0000    5.0000
omega____ theta____ kappa____ phi______ frames
    -       21.6485  -99.0000   90.0000 56

#__ type_ start__ end____ width___ exp.time_
  3 omega  -48.00   88.00   1.0000    5.0000
omega____ theta____ kappa____ phi______ frames
    -       21.6485  -19.0000  -60.0000 136
;
_diffrn_measurement_device_type 'SuperNova, Single source at offset, Eos'
_diffrn_measurement_method '\w scans'
_diffrn_orient_matrix_UB_11 0.0308306000
_diffrn_orient_matrix_UB_12 0.0444580000
_diffrn_orient_matrix_UB_13 0.0155114000
_diffrn_orient_matrix_UB_21 0.0281585000
_diffrn_orient_matrix_UB_22 -0.0288837000
_diffrn_orient_matrix_UB_23 -0.0178013000
_diffrn_orient_matrix_UB_31 -0.0136596000
_diffrn_orient_matrix_UB_32 0.0407797000
_diffrn_orient_matrix_UB_33 -0.0296297000
_diffrn_radiation_monochromator mirror
_diffrn_radiation_type MoK\a
_diffrn_radiation_wavelength 0.71073
_diffrn_reflns_av_R_equivalents 0.0563
_diffrn_reflns_av_unetI/netI 0.1018
_diffrn_reflns_Laue_measured_fraction_full 0.998
_diffrn_reflns_Laue_measured_fraction_max 0.998
_diffrn_reflns_limit_h_max 19
_diffrn_reflns_limit_h_min -19
_diffrn_reflns_limit_k_max 12
_diffrn_reflns_limit_k_min -7
_diffrn_reflns_limit_l_max 23
_diffrn_reflns_limit_l_min -21
_diffrn_reflns_number 12002
_diffrn_reflns_point_group_measured_fraction_full 0.998
_diffrn_reflns_point_group_measured_fraction_max 0.998
_diffrn_reflns_theta_full 25.242
_diffrn_reflns_theta_max 25.348
_diffrn_reflns_theta_min 3.356
_diffrn_source 'SuperNova (Mo) X-ray Source'
_exptl_absorpt_coefficient_mu 1.407
_exptl_absorpt_correction_T_max 1.00000
_exptl_absorpt_correction_T_min 0.65867
_exptl_absorpt_correction_type multi-scan
_exptl_absorpt_process_details
;
CrysAlisPro, Agilent Technologies,
Version 1.171.36.32 (release 02-08-2013 CrysAlis171 .NET)
(compiled Aug  2 2013,16:46:58)
Empirical absorption correction using spherical harmonics,
 implemented in SCALE3 ABSPACK scaling algorithm.
;
_exptl_crystal_colour 'dark red'
_exptl_crystal_density_diffrn 1.313
_exptl_crystal_description block
_exptl_crystal_F_000 1352
_exptl_crystal_size_max 0.1983
_exptl_crystal_size_mid 0.1577
_exptl_crystal_size_min 0.094
_refine_diff_density_max 0.919
_refine_diff_density_min -0.863
_refine_diff_density_rms 0.117
_refine_ls_extinction_method none
_refine_ls_goodness_of_fit_ref 1.037
_refine_ls_hydrogen_treatment constr
_refine_ls_matrix_type full
_refine_ls_number_parameters 395
_refine_ls_number_reflns 6007
_refine_ls_number_restraints 198
_refine_ls_restrained_S_all 1.037
_refine_ls_R_factor_all 0.0752
_refine_ls_R_factor_gt 0.0516
_refine_ls_shift/su_max 0.000
_refine_ls_shift/su_mean 0.000
_refine_ls_structure_factor_coef Fsqd
_refine_ls_weighting_details 'w=1/[\s^2^(Fo^2^)] where P=(Fo^2^+2Fc^2^)/3'
_refine_ls_weighting_scheme calc
_refine_ls_wR_factor_gt 0.0671
_refine_ls_wR_factor_ref 0.0744
_reflns_Friedel_coverage 0.000
_reflns_number_gt 4551
_reflns_number_total 6007
_reflns_threshold_expression 'I > 2\s(I)'
_cod_data_source_file ic6b02683_si_002.cif
_cod_data_source_block 2
_cod_database_code 4349354
_manchester_internal_coll_name adpm169
_manchester_internal_coll_client FO/DPM
_manchester_internal_coll_type custom
_manchester_internal_coll_frame_time 5s
_manchester_internal_coll_frame_width 1
_manchester_internal_coll_frame_method '\w scans'
_manchester_internal_coll_user FO
_manchester_internal_coll_date 15/5/2015
_manchester_internal_process_user FO
_manchester_internal_process_date 18/05/2015
_manchester_internal_solution_user FO
_manchester_internal_solution_date 18/05/2015
_manchester_internal_refinement_user FO
_manchester_internal_refinement_date 16/08/2015
_manchester_internal_validation_user FO
_manchester_internal_validation_date 16/08/2015
_manchester_internal_archive_date 16/08/2015
_shelxl_version_number 2014/6
_chemical_oxdiff_formula 'Ce N2 C38 H80'
_shelx_space_group_comment
;
The symmetry employed for this shelxl refinement is uniquely defined
by the following loop, which should always be used as a source of
symmetry information in preference to the above space-group names.
They are only intended as comments.
;
_reflns_odcompleteness_completeness 99.69
_reflns_odcompleteness_iscentric 1
_reflns_odcompleteness_theta 26.32
_olex2_refinement_description
;
1. Fixed Uiso
 At 1.2 times of:
  All C(H) groups
 At 1.5 times of:
  All C(H,H,H) groups
2. Restrained distances
 C21-C19 \\sim C21A-C19 \\sim C20A-C19 \\sim C20-C19 \\sim C19-C22A \\sim
C19-C22 \\sim C12-C10 \\sim C13-
 C10 \\sim C10-C11 \\sim C25-C23 \\sim C23-C24 \\sim C23-C26 \\sim C8-C6 \\sim
C9-C6 \\sim C7-C6
 with sigma of 0.02
3. Rigid body (RIGU) restrains
 C22A, C22, C21A, C21, C19, C20, C20A, C18, C17, C16, C15, C14
 with sigma for 1-2 distances of 0.004 and sigma for 1-3 distances of 0.004
4. Others
 Sof(C20)=Sof(H20D)=Sof(H20E)=Sof(H20F)=Sof(C21)=Sof(H21D)=Sof(H21E)=Sof(H21F)=
 Sof(C22)=Sof(H22D)=Sof(H22E)=Sof(H22F)=1-FVAR(1)
 Sof(C20A)=Sof(H20A)=Sof(H20B)=Sof(H20C)=Sof(C21A)=Sof(H21A)=Sof(H21B)=
 Sof(H21C)=Sof(C22A)=Sof(H22A)=Sof(H22B)=Sof(H22C)=FVAR(1)
5.a Aromatic/amide H refined with riding coordinates:
 C2(H2), C4(H4), C5(H5), C15(H15), C17(H17), C18(H18), C27(H27), C28(H28),
 C29(H29), C30(H30), C33(H33), C34(H34), C35(H35), C36(H36)
5.b Idealised Me refined as rotating group:
 C7(H7A,H7B,H7C), C8(H8A,H8B,H8C), C9(H9A,H9B,H9C), C11(H11A,H11B,H11C),
 C12(H12A,H12B,H12C), C13(H13A,H13B,H13C), C24(H24A,H24B,H24C), C25(H25A,H25B,
 H25C), C26(H26A,H26B,H26C), C20A(H20A,H20B,H20C), C21A(H21A,H21B,H21C),
 C22A(H22A,H22B,H22C), C20(H20D,H20E,H20F), C21(H21D,H21E,H21F), C22(H22D,H22E,
 H22F)
;
_olex2_submission_special_instructions 'No special instructions were received'

loop_
_space_group_symop_operation_xyz
'x, y, z'
'-x, y+1/2, -z+1/2'
'-x, -y, -z'
'x, -y-1/2, z-1/2'

loop_
_atom_site_label
_atom_site_type_symbol
_atom_site_fract_x
_atom_site_fract_y
_atom_site_fract_z
_atom_site_U_iso_or_equiv
_atom_site_adp_type
_atom_site_occupancy
_atom_site_site_symmetry_order
_atom_site_calc_flag
_atom_site_refinement_flags_posn
_atom_site_refinement_flags_adp
_atom_site_refinement_flags_occupancy
_atom_site_disorder_assembly
_atom_site_disorder_group
Ce1 Ce 0.25698(2) 0.44077(3) 0.17969(2) 0.01685(9) Uani 1 1 d . . . . .
N1 N 0.1866(3) 0.2950(4) 0.08308(19) 0.0188(10) Uani 1 1 d . . . . .
N2 N 0.3451(3) 0.3652(4) 0.10025(18) 0.0189(10) Uani 1 1 d . . . . .
C1 C 0.1397(3) 0.6327(5) 0.1781(2) 0.0223(13) Uani 1 1 d . . . . .
C2 C 0.1384(3) 0.6129(5) 0.1052(2) 0.0256(14) Uani 1 1 d . . . . .
H2 H 0.0945 0.5769 0.0724 0.031 Uiso 1 1 calc R . . . .
C3 C 0.2106(3) 0.6537(5) 0.0890(2) 0.0196(13) Uani 1 1 d . . . . .
C4 C 0.2634(4) 0.6980(5) 0.1531(3) 0.0305(15) Uani 1 1 d . . . . .
H4 H 0.3170 0.7288 0.1589 0.037 Uiso 1 1 calc R . . . .
C5 C 0.2166(3) 0.6857(5) 0.2076(3) 0.0268(14) Uani 1 1 d . . . . .
H5 H 0.2351 0.7095 0.2551 0.032 Uiso 1 1 calc R . . . .
C6 C 0.0665(3) 0.6208(5) 0.2122(2) 0.0300(15) Uani 1 1 d D . . . .
C7 C 0.0300(4) 0.4866(5) 0.2022(3) 0.0509(19) Uani 1 1 d D . . . .
H7A H 0.0165 0.4656 0.1523 0.076 Uiso 1 1 calc GR . . . .
H7B H -0.0193 0.4830 0.2205 0.076 Uiso 1 1 calc GR . . . .
H7C H 0.0699 0.4275 0.2276 0.076 Uiso 1 1 calc GR . . . .
C8 C -0.0005(3) 0.7133(5) 0.1762(3) 0.0441(18) Uani 1 1 d D . . . .
H8A H 0.0215 0.7974 0.1807 0.066 Uiso 1 1 calc GR . . . .
H8B H -0.0466 0.7085 0.1986 0.066 Uiso 1 1 calc GR . . . .
H8C H -0.0186 0.6923 0.1265 0.066 Uiso 1 1 calc GR . . . .
C9 C 0.0889(4) 0.6520(7) 0.2922(2) 0.065(2) Uani 1 1 d D . . . .
H9A H 0.1262 0.5891 0.3172 0.098 Uiso 1 1 calc GR . . . .
H9B H 0.0395 0.6533 0.3103 0.098 Uiso 1 1 calc GR . . . .
H9C H 0.1152 0.7331 0.2992 0.098 Uiso 1 1 calc GR . . . .
C10 C 0.2274(3) 0.6765(5) 0.0157(3) 0.0291(14) Uani 1 1 d D . . . .
C11 C 0.2012(4) 0.8129(5) -0.0049(3) 0.0389(16) Uani 1 1 d D . . . .
H11A H 0.1440 0.8241 -0.0039 0.058 Uiso 1 1 calc GR . . . .
H11B H 0.2085 0.8300 -0.0521 0.058 Uiso 1 1 calc GR . . . .
H11C H 0.2347 0.8698 0.0284 0.058 Uiso 1 1 calc GR . . . .
C12 C 0.1755(4) 0.5872(5) -0.0393(2) 0.0451(18) Uani 1 1 d D . . . .
H12A H 0.1904 0.5015 -0.0262 0.068 Uiso 1 1 calc GR . . . .
H12B H 0.1859 0.6042 -0.0856 0.068 Uiso 1 1 calc GR . . . .
H12C H 0.1178 0.5997 -0.0408 0.068 Uiso 1 1 calc GR . . . .
C13 C 0.3180(3) 0.6627(6) 0.0134(3) 0.0507(19) Uani 1 1 d D . . . .
H13A H 0.3513 0.7151 0.0495 0.076 Uiso 1 1 calc GR . . . .
H13B H 0.3253 0.6881 -0.0327 0.076 Uiso 1 1 calc GR . . . .
H13C H 0.3346 0.5764 0.0219 0.076 Uiso 1 1 calc GR . . . .
C14 C 0.3592(3) 0.4147(5) 0.3191(2) 0.0199(12) Uani 1 1 d . U . . .
C15 C 0.3671(3) 0.2979(5) 0.2860(2) 0.0179(12) Uani 1 1 d . U . . .
H15 H 0.4152 0.2698 0.2738 0.021 Uiso 1 1 calc R . . . .
C16 C 0.2923(3) 0.2295(5) 0.2742(2) 0.0157(11) Uani 1 1 d . U . . .
C17 C 0.2358(3) 0.3061(5) 0.2986(2) 0.0200(12) Uani 1 1 d . U . . .
H17 H 0.1808 0.2859 0.2973 0.024 Uiso 1 1 calc R . . . .
C18 C 0.2758(3) 0.4191(4) 0.3256(2) 0.0169(11) Uani 1 1 d . U . . .
H18 H 0.2514 0.4857 0.3446 0.020 Uiso 1 1 calc R . . . .
C19 C 0.4266(3) 0.5095(5) 0.3488(2) 0.0291(13) Uani 1 1 d D U . . .
C23 C 0.2814(3) 0.0916(5) 0.2527(2) 0.0220(13) Uani 1 1 d D . . . .
C24 C 0.1912(3) 0.0500(5) 0.2428(3) 0.0413(16) Uani 1 1 d D . . . .
H24A H 0.1566 0.1011 0.2069 0.062 Uiso 1 1 calc GR . . . .
H24B H 0.1743 0.0594 0.2871 0.062 Uiso 1 1 calc GR . . . .
H24C H 0.1860 -0.0368 0.2283 0.062 Uiso 1 1 calc GR . . . .
C25 C 0.3340(4) 0.0128(5) 0.3135(2) 0.0400(18) Uani 1 1 d D . . . .
H25A H 0.3293 -0.0749 0.3008 0.060 Uiso 1 1 calc GR . . . .
H25B H 0.3145 0.0256 0.3564 0.060 Uiso 1 1 calc GR . . . .
H25C H 0.3909 0.0383 0.3214 0.060 Uiso 1 1 calc GR . . . .
C26 C 0.3112(3) 0.0640(5) 0.1844(2) 0.0346(15) Uani 1 1 d D . . . .
H26A H 0.3095 -0.0252 0.1758 0.052 Uiso 1 1 calc GR . . . .
H26B H 0.3670 0.0938 0.1898 0.052 Uiso 1 1 calc GR . . . .
H26C H 0.2757 0.1061 0.1447 0.052 Uiso 1 1 calc GR . . . .
C27 C 0.1081(3) 0.2535(5) 0.0780(3) 0.0330(15) Uani 1 1 d . . . . .
H27 H 0.0799 0.2827 0.1115 0.040 Uiso 1 1 calc R . . . .
C28 C 0.0678(3) 0.1715(5) 0.0271(3) 0.0320(15) Uani 1 1 d . . . . .
H28 H 0.0142 0.1449 0.0265 0.038 Uiso 1 1 calc R . . . .
C29 C 0.1092(3) 0.1286(5) -0.0243(3) 0.0299(15) Uani 1 1 d . . . . .
H29 H 0.0835 0.0721 -0.0595 0.036 Uiso 1 1 calc R . . . .
C30 C 0.1872(3) 0.1703(5) -0.0222(2) 0.0252(14) Uani 1 1 d . . . . .
H30 H 0.2146 0.1433 -0.0567 0.030 Uiso 1 1 calc R . . . .
C31 C 0.2275(3) 0.2552(5) 0.0322(2) 0.0190(12) Uani 1 1 d . . . . .
C32 C 0.3100(3) 0.2986(5) 0.0381(2) 0.0188(13) Uani 1 1 d . . . . .
C33 C 0.3559(3) 0.2796(5) -0.0135(2) 0.0224(13) Uani 1 1 d . . . . .
H33 H 0.3318 0.2368 -0.0552 0.027 Uiso 1 1 calc R . . . .
C34 C 0.4350(3) 0.3220(5) -0.0044(2) 0.0240(13) Uani 1 1 d . . . . .
H34 H 0.4643 0.3101 -0.0398 0.029 Uiso 1 1 calc R . . . .
C35 C 0.4718(3) 0.3844(5) 0.0598(2) 0.0243(13) Uani 1 1 d . . . . .
H35 H 0.5264 0.4123 0.0685 0.029 Uiso 1 1 calc R . . . .
C36 C 0.4247(3) 0.4023(5) 0.1084(2) 0.0226(13) Uani 1 1 d . . . . .
H36 H 0.4493 0.4433 0.1506 0.027 Uiso 1 1 calc R . . . .
C20A C 0.421(2) 0.557(3) 0.4224(10) 0.033(6) Uani 0.32(3) 1 d D U P A 1
H20A H 0.3730 0.6103 0.4177 0.050 Uiso 0.32(3) 1 calc GR . P A 1
H20B H 0.4697 0.6031 0.4435 0.050 Uiso 0.32(3) 1 calc GR . P A 1
H20C H 0.4151 0.4860 0.4522 0.050 Uiso 0.32(3) 1 calc GR . P A 1
C21A C 0.5087(12) 0.431(3) 0.3612(17) 0.038(5) Uani 0.32(3) 1 d D U P A 1
H21A H 0.5049 0.3604 0.3913 0.057 Uiso 0.32(3) 1 calc GR . P A 1
H21B H 0.5544 0.4837 0.3838 0.057 Uiso 0.32(3) 1 calc GR . P A 1
H21C H 0.5171 0.4021 0.3161 0.057 Uiso 0.32(3) 1 calc GR . P A 1
C22A C 0.449(3) 0.586(4) 0.2878(19) 0.022(6) Uani 0.32(3) 1 d D U P A 1
H22A H 0.4737 0.5304 0.2587 0.033 Uiso 0.32(3) 1 calc GR . P A 1
H22B H 0.4883 0.6504 0.3076 0.033 Uiso 0.32(3) 1 calc GR . P A 1
H22C H 0.4003 0.6234 0.2592 0.033 Uiso 0.32(3) 1 calc GR . P A 1
C20 C 0.3916(9) 0.6022(15) 0.3984(9) 0.044(3) Uani 0.68(3) 1 d D U P A 2
H20D H 0.3469 0.6503 0.3701 0.065 Uiso 0.68(3) 1 calc GR . P A 2
H20E H 0.4348 0.6582 0.4218 0.065 Uiso 0.68(3) 1 calc GR . P A 2
H20F H 0.3716 0.5548 0.4335 0.065 Uiso 0.68(3) 1 calc GR . P A 2
C21 C 0.5042(7) 0.4490(14) 0.3908(9) 0.041(3) Uani 0.68(3) 1 d D U P A 2
H21D H 0.4918 0.4018 0.4296 0.062 Uiso 0.68(3) 1 calc GR . P A 2
H21E H 0.5443 0.5131 0.4093 0.062 Uiso 0.68(3) 1 calc GR . P A 2
H21F H 0.5263 0.3935 0.3603 0.062 Uiso 0.68(3) 1 calc GR . P A 2
C22 C 0.4389(16) 0.6068(19) 0.2944(11) 0.033(4) Uani 0.68(3) 1 d D U P A 2
H22D H 0.4566 0.5655 0.2560 0.049 Uiso 0.68(3) 1 calc GR . P A 2
H22E H 0.4803 0.6663 0.3168 0.049 Uiso 0.68(3) 1 calc GR . P A 2
H22F H 0.3877 0.6500 0.2760 0.049 Uiso 0.68(3) 1 calc GR . P A 2

loop_
_atom_site_aniso_label
_atom_site_aniso_U_11
_atom_site_aniso_U_22
_atom_site_aniso_U_33
_atom_site_aniso_U_23
_atom_site_aniso_U_13
_atom_site_aniso_U_12
Ce1 0.02262(16) 0.01517(16) 0.01370(13) 0.00084(13) 0.00610(12) 0.00421(17)
N1 0.017(2) 0.020(3) 0.019(2) -0.0002(19) 0.005(2) 0.004(2)
N2 0.023(3) 0.020(3) 0.016(2) -0.0020(18) 0.007(2) -0.002(2)
C1 0.027(3) 0.018(3) 0.021(3) 0.003(2) 0.005(3) 0.011(3)
C2 0.024(3) 0.022(3) 0.029(3) 0.003(2) 0.002(3) 0.009(3)
C3 0.027(3) 0.013(3) 0.019(2) 0.000(2) 0.006(2) 0.005(3)
C4 0.037(4) 0.009(3) 0.046(3) -0.003(3) 0.011(3) -0.002(3)
C5 0.031(3) 0.022(3) 0.026(3) -0.008(2) 0.003(3) 0.010(3)
C6 0.028(3) 0.035(4) 0.030(3) 0.008(3) 0.012(3) 0.018(3)
C7 0.037(4) 0.043(4) 0.084(5) 0.028(4) 0.038(4) 0.015(4)
C8 0.038(4) 0.047(4) 0.053(4) 0.010(3) 0.023(3) 0.023(4)
C9 0.054(5) 0.116(7) 0.030(3) -0.001(4) 0.020(3) 0.041(5)
C10 0.037(4) 0.028(3) 0.029(3) 0.008(3) 0.019(3) 0.003(3)
C11 0.048(4) 0.032(4) 0.040(3) 0.021(3) 0.016(3) 0.016(4)
C12 0.070(5) 0.046(4) 0.023(3) 0.010(3) 0.018(3) 0.002(4)
C13 0.048(4) 0.050(4) 0.063(4) 0.031(3) 0.030(4) 0.027(4)
C14 0.023(2) 0.021(3) 0.013(2) 0.0041(19) -0.001(2) 0.000(2)
C15 0.016(3) 0.025(3) 0.013(2) 0.003(2) 0.004(2) 0.003(2)
C16 0.011(2) 0.022(3) 0.015(2) 0.003(2) 0.004(2) 0.004(2)
C17 0.019(3) 0.024(3) 0.018(2) 0.004(2) 0.005(2) 0.000(2)
C18 0.022(2) 0.013(3) 0.016(2) 0.000(2) 0.006(2) 0.002(2)
C19 0.032(3) 0.037(3) 0.017(2) 0.000(2) 0.004(2) -0.015(3)
C23 0.027(3) 0.014(3) 0.023(3) 0.004(2) 0.001(3) 0.002(3)
C24 0.037(4) 0.032(4) 0.052(4) 0.001(3) 0.004(3) -0.010(4)
C25 0.059(4) 0.020(3) 0.035(3) 0.002(3) -0.002(3) 0.006(4)
C26 0.053(4) 0.017(3) 0.035(3) -0.001(3) 0.011(3) 0.006(4)
C27 0.029(4) 0.037(4) 0.031(3) -0.003(3) 0.006(3) 0.005(3)
C28 0.024(3) 0.035(4) 0.034(3) -0.002(3) 0.001(3) 0.003(3)
C29 0.031(3) 0.025(3) 0.026(3) -0.001(3) -0.009(3) -0.001(3)
C30 0.038(4) 0.023(3) 0.014(2) -0.003(2) 0.004(3) 0.004(3)
C31 0.025(3) 0.017(3) 0.017(2) 0.002(2) 0.010(2) 0.006(3)
C32 0.028(3) 0.017(3) 0.013(2) 0.002(2) 0.006(2) 0.001(3)
C33 0.030(3) 0.019(3) 0.018(3) -0.002(2) 0.005(3) 0.000(3)
C34 0.030(3) 0.024(3) 0.022(3) -0.001(2) 0.014(3) 0.003(3)
C35 0.023(3) 0.019(3) 0.029(3) 0.001(2) 0.003(3) 0.003(3)
C36 0.027(3) 0.020(3) 0.020(3) 0.001(2) 0.001(3) 0.000(3)
C20A 0.039(12) 0.042(12) 0.018(6) -0.008(7) 0.004(7) -0.028(9)
C21A 0.033(6) 0.044(10) 0.033(11) 0.005(9) -0.003(7) -0.013(6)
C22A 0.020(11) 0.026(11) 0.017(7) -0.004(7) -0.003(7) -0.013(9)
C20 0.047(7) 0.052(7) 0.033(6) -0.019(5) 0.011(5) -0.024(5)
C21 0.034(5) 0.046(6) 0.033(7) 0.014(6) -0.014(4) -0.023(4)
C22 0.037(9) 0.027(7) 0.033(6) -0.001(5) 0.006(5) -0.007(6)

loop_
_atom_type_symbol
_atom_type_description
_atom_type_scat_dispersion_real
_atom_type_scat_dispersion_imag
_atom_type_scat_source
C C 0.0033 0.0016 'International Tables Vol C Tables 4.2.6.8 and 6.1.1.4'
H H 0.0000 0.0000 'International Tables Vol C Tables 4.2.6.8 and 6.1.1.4'
Ce Ce -0.2486 2.6331 'International Tables Vol C Tables 4.2.6.8 and 6.1.1.4'
N N 0.0061 0.0033 'International Tables Vol C Tables 4.2.6.8 and 6.1.1.4'

loop_
_exptl_crystal_face_index_h
_exptl_crystal_face_index_k
_exptl_crystal_face_index_l
_exptl_crystal_face_perp_dist
_exptl_oxdiff_crystal_face_indexfrac_h
_exptl_oxdiff_crystal_face_indexfrac_k
_exptl_oxdiff_crystal_face_indexfrac_l
_exptl_oxdiff_crystal_face_x
_exptl_oxdiff_crystal_face_y
_exptl_oxdiff_crystal_face_z
13 3 -25 0.0765 13.1371 3.0416 -25.0160 0.1522 0.7274 0.6858
22 -3 -13 0.0641 22.4667 -3.1372 -12.6010 0.3577 0.9476 -0.0615
-17 -2 -14 0.1086 -16.7506 -1.7183 -13.7481 -0.8061 -0.1773 0.5661
-10 -13 12 0.0556 -10.3850 -12.9524 11.6088 -0.7159 -0.1250 -0.7303
12 13 -10 0.0302 11.5844 12.9263 -9.7911 0.7800 0.1271 0.6590
2 -15 4 0.0441 2.2778 -15.0264 4.1397 -0.5336 0.4245 -0.7665
-3 8 -21 0.0886 -2.9003 8.1708 -20.9669 -0.0514 0.0556 0.9941
18 10 2 0.0427 17.8115 9.7783 2.1135 1.0166 0.1815 0.0928
0 -13 -14 0.0691 -0.4353 -12.8665 -14.1038 -0.8042 0.6104 -0.1009
2 6 24 0.0773 2.3521 5.7829 24.4331 0.7086 -0.5357 -0.5202
-2 14 -6 0.0479 -2.4733 14.0449 -6.1105 0.4534 -0.3665 0.7876
18 -9 2 0.0640 17.5431 -9.1788 1.5239 0.1564 0.7320 -0.6591
-5 -7 24 0.0706 -5.0489 -7.1109 23.9148 -0.1008 -0.3625 -0.9296
-17 9 -4 0.0661 -16.7064 9.1853 -3.5858 -0.1623 -0.6719 0.7090

loop_
_geom_angle_atom_site_label_1
_geom_angle_atom_site_label_2
_geom_angle_atom_site_label_3
_geom_angle
N1 Ce1 C1 103.63(14)
N1 Ce1 C2 82.46(14)
N1 Ce1 C3 91.16(13)
N1 Ce1 C4 120.15(13)
N1 Ce1 C5 129.36(13)
N1 Ce1 C14 136.10(14)
N1 Ce1 C15 108.66(13)
N1 Ce1 C16 88.91(13)
N1 Ce1 C17 99.71(13)
N1 Ce1 C18 129.12(14)
N2 Ce1 N1 65.24(13)
N2 Ce1 C1 137.04(13)
N2 Ce1 C2 109.66(14)
N2 Ce1 C3 89.66(14)
N2 Ce1 C4 98.74(15)
N2 Ce1 C5 128.82(15)
N2 Ce1 C14 104.01(14)
N2 Ce1 C15 84.20(13)
N2 Ce1 C16 94.25(13)
N2 Ce1 C17 122.90(14)
N2 Ce1 C18 130.85(13)
C1 Ce1 C2 29.07(13)
C1 Ce1 C3 47.89(14)
C1 Ce1 C14 110.08(14)
C1 Ce1 C15 136.22(13)
C1 Ce1 C16 128.00(14)
C2 Ce1 C3 28.00(14)
C2 Ce1 C14 137.66(15)
C2 Ce1 C15 165.28(14)
C2 Ce1 C16 147.94(15)
C3 Ce1 C16 175.73(15)
C4 Ce1 C1 48.90(16)
C4 Ce1 C2 47.46(15)
C4 Ce1 C3 29.17(13)
C4 Ce1 C14 103.25(14)
C4 Ce1 C15 127.48(14)
C4 Ce1 C16 150.92(13)
C4 Ce1 C17 132.11(15)
C5 Ce1 C1 28.87(14)
C5 Ce1 C2 47.15(14)
C5 Ce1 C3 47.99(14)
C5 Ce1 C4 30.16(15)
C5 Ce1 C14 91.54(14)
C5 Ce1 C15 120.28(13)
C5 Ce1 C16 129.51(14)
C5 Ce1 C17 103.94(15)
C14 Ce1 C3 132.42(14)
C14 Ce1 C15 28.75(13)
C14 Ce1 C16 48.10(13)
C15 Ce1 C3 154.23(14)
C15 Ce1 C16 28.59(13)
C17 Ce1 C1 99.45(15)
C17 Ce1 C2 123.04(16)
C17 Ce1 C3 147.32(15)
C17 Ce1 C14 48.30(14)
C17 Ce1 C15 46.98(14)
C17 Ce1 C16 28.68(13)
C18 Ce1 C1 89.40(14)
C18 Ce1 C2 118.34(15)
C18 Ce1 C3 129.79(14)
C18 Ce1 C4 105.54(14)
C18 Ce1 C5 81.80(14)
C18 Ce1 C14 29.24(14)
C18 Ce1 C15 47.17(14)
C18 Ce1 C16 47.92(13)
C18 Ce1 C17 29.45(12)
C27 N1 Ce1 122.3(4)
C27 N1 C31 118.0(4)
C31 N1 Ce1 119.8(3)
C32 N2 Ce1 120.2(3)
C36 N2 Ce1 122.2(3)
C36 N2 C32 116.9(4)
C2 C1 Ce1 75.9(3)
C2 C1 C6 125.9(5)
C5 C1 Ce1 73.8(3)
C5 C1 C2 105.7(5)
C5 C1 C6 127.6(5)
C6 C1 Ce1 123.8(3)
Ce1 C2 H2 115.2
C1 C2 Ce1 75.0(3)
C1 C2 H2 124.5
C3 C2 Ce1 77.1(3)
C3 C2 C1 111.1(5)
C3 C2 H2 124.5
C2 C3 Ce1 74.9(3)
C2 C3 C4 107.8(5)
C2 C3 C10 127.8(5)
C4 C3 Ce1 72.8(3)
C4 C3 C10 123.2(5)
C10 C3 Ce1 127.9(3)
Ce1 C4 H4 113.4
C3 C4 Ce1 78.0(3)
C3 C4 H4 127.1
C3 C4 C5 105.9(5)
C5 C4 Ce1 74.3(3)
C5 C4 H4 127.1
Ce1 C5 H5 113.9
C1 C5 Ce1 77.4(3)
C1 C5 C4 109.5(4)
C1 C5 H5 125.2
C4 C5 Ce1 75.6(3)
C4 C5 H5 125.2
C1 C6 C7 110.8(5)
C1 C6 C8 108.8(4)
C1 C6 C9 112.4(5)
C8 C6 C7 108.2(4)
C8 C6 C9 107.6(5)
C9 C6 C7 108.9(5)
C6 C7 H7A 109.5
C6 C7 H7B 109.5
C6 C7 H7C 109.5
H7A C7 H7B 109.5
H7A C7 H7C 109.5
H7B C7 H7C 109.5
C6 C8 H8A 109.5
C6 C8 H8B 109.5
C6 C8 H8C 109.5
H8A C8 H8B 109.5
H8A C8 H8C 109.5
H8B C8 H8C 109.5
C6 C9 H9A 109.5
C6 C9 H9B 109.5
C6 C9 H9C 109.5
H9A C9 H9B 109.5
H9A C9 H9C 109.5
H9B C9 H9C 109.5
C3 C10 C11 106.8(4)
C3 C10 C12 110.6(4)
C3 C10 C13 113.7(4)
C12 C10 C11 108.9(4)
C13 C10 C11 107.8(5)
C13 C10 C12 108.8(5)
C10 C11 H11A 109.5
C10 C11 H11B 109.5
C10 C11 H11C 109.5
H11A C11 H11B 109.5
H11A C11 H11C 109.5
H11B C11 H11C 109.5
C10 C12 H12A 109.5
C10 C12 H12B 109.5
C10 C12 H12C 109.5
H12A C12 H12B 109.5
H12A C12 H12C 109.5
H12B C12 H12C 109.5
C10 C13 H13A 109.5
C10 C13 H13B 109.5
C10 C13 H13C 109.5
H13A C13 H13B 109.5
H13A C13 H13C 109.5
H13B C13 H13C 109.5
C15 C14 Ce1 75.9(2)
C15 C14 C18 105.1(5)
C15 C14 C19 128.0(5)
C18 C14 Ce1 72.3(2)
C18 C14 C19 126.6(5)
C19 C14 Ce1 121.4(3)
Ce1 C15 H15 115.7
C14 C15 Ce1 75.3(3)
C14 C15 H15 124.6
C16 C15 Ce1 76.1(3)
C16 C15 C14 110.8(5)
C16 C15 H15 124.6
C15 C16 Ce1 75.3(3)
C15 C16 C23 125.8(5)
C17 C16 Ce1 72.7(3)
C17 C16 C15 106.2(4)
C17 C16 C23 127.1(5)
C23 C16 Ce1 126.0(3)
Ce1 C17 H17 113.7
C16 C17 Ce1 78.6(3)
C16 C17 H17 125.6
C16 C17 C18 108.8(5)
C18 C17 Ce1 74.3(3)
C18 C17 H17 125.6
Ce1 C18 H18 112.2
C14 C18 Ce1 78.5(3)
C14 C18 H18 125.5
C17 C18 Ce1 76.2(2)
C17 C18 C14 109.1(5)
C17 C18 H18 125.5
C14 C19 C20A 111.6(10)
C14 C19 C21A 104.3(12)
C14 C19 C22A 110(2)
C14 C19 C20 107.6(6)
C14 C19 C22 113.3(11)
C20A C19 C21A 105.7(10)
C20A C19 C22A 128(2)
C22A C19 C21A 92(2)
C21 C19 C14 112.8(7)
C21 C19 C20 109.4(6)
C21 C19 C22 115.4(13)
C22 C19 C20 96.8(13)
C16 C23 C24 111.4(5)
C16 C23 C25 107.8(4)
C16 C23 C26 112.0(4)
C24 C23 C25 107.8(4)
C24 C23 C26 109.5(4)
C26 C23 C25 108.1(4)
C23 C24 H24A 109.5
C23 C24 H24B 109.5
C23 C24 H24C 109.5
H24A C24 H24B 109.5
H24A C24 H24C 109.5
H24B C24 H24C 109.5
C23 C25 H25A 109.5
C23 C25 H25B 109.5
C23 C25 H25C 109.5
H25A C25 H25B 109.5
H25A C25 H25C 109.5
H25B C25 H25C 109.5
C23 C26 H26A 109.5
C23 C26 H26B 109.5
C23 C26 H26C 109.5
H26A C26 H26B 109.5
H26A C26 H26C 109.5
H26B C26 H26C 109.5
N1 C27 H27 117.9
N1 C27 C28 124.3(6)
C28 C27 H27 117.9
C27 C28 H28 120.8
C27 C28 C29 118.4(5)
C29 C28 H28 120.8
C28 C29 H29 120.4
C30 C29 C28 119.2(5)
C30 C29 H29 120.4
C29 C30 H30 119.6
C29 C30 C31 120.8(5)
C31 C30 H30 119.6
N1 C31 C30 119.4(5)
N1 C31 C32 117.6(4)
C32 C31 C30 123.0(5)
N2 C32 C31 116.0(4)
C33 C32 N2 119.5(5)
C33 C32 C31 124.5(4)
C32 C33 H33 119.1
C34 C33 C32 121.8(5)
C34 C33 H33 119.1
C33 C34 H34 120.7
C33 C34 C35 118.7(5)
C35 C34 H34 120.7
C34 C35 H35 121.1
C36 C35 C34 117.7(5)
C36 C35 H35 121.1
N2 C36 C35 125.3(5)
N2 C36 H36 117.4
C35 C36 H36 117.4
C19 C20A H20A 109.5
C19 C20A H20B 109.5
C19 C20A H20C 109.5
H20A C20A H20B 109.5
H20A C20A H20C 109.5
H20B C20A H20C 109.5
C19 C21A H21A 109.5
C19 C21A H21B 109.5
C19 C21A H21C 109.5
H21A C21A H21B 109.5
H21A C21A H21C 109.5
H21B C21A H21C 109.5
C19 C22A H22A 109.5
C19 C22A H22B 109.5
C19 C22A H22C 109.5
H22A C22A H22B 109.5
H22A C22A H22C 109.5
H22B C22A H22C 109.5
C19 C20 H20D 109.5
C19 C20 H20E 109.5
C19 C20 H20F 109.5
H20D C20 H20E 109.5
H20D C20 H20F 109.5
H20E C20 H20F 109.5
C19 C21 H21D 109.5
C19 C21 H21E 109.5
C19 C21 H21F 109.5
H21D C21 H21E 109.5
H21D C21 H21F 109.5
H21E C21 H21F 109.5
C19 C22 H22D 109.5
C19 C22 H22E 109.5
C19 C22 H22F 109.5
H22D C22 H22E 109.5
H22D C22 H22F 109.5
H22E C22 H22F 109.5

loop_
_geom_bond_atom_site_label_1
_geom_bond_atom_site_label_2
_geom_bond_distance
Ce1 N1 2.494(4)
Ce1 N2 2.474(4)
Ce1 C1 2.811(5)
Ce1 C2 2.823(5)
Ce1 C3 2.850(5)
Ce1 C4 2.783(5)
Ce1 C5 2.766(5)
Ce1 C14 2.842(4)
Ce1 C15 2.849(4)
Ce1 C16 2.860(5)
Ce1 C17 2.786(4)
Ce1 C18 2.762(4)
N1 C27 1.355(6)
N1 C31 1.378(6)
N2 C32 1.397(5)
N2 C36 1.352(6)
C1 C2 1.414(6)
C1 C5 1.391(7)
C1 C6 1.509(7)
C2 H2 0.9300
C2 C3 1.373(7)
C3 C4 1.420(6)
C3 C10 1.517(6)
C4 H4 0.9300
C4 C5 1.444(7)
C5 H5 0.9300
C6 C7 1.542(7)
C6 C8 1.526(6)
C6 C9 1.534(6)
C7 H7A 0.9600
C7 H7B 0.9600
C7 H7C 0.9600
C8 H8A 0.9600
C8 H8B 0.9600
C8 H8C 0.9600
C9 H9A 0.9600
C9 H9B 0.9600
C9 H9C 0.9600
C10 C11 1.536(6)
C10 C12 1.531(6)
C10 C13 1.520(7)
C11 H11A 0.9600
C11 H11B 0.9600
C11 H11C 0.9600
C12 H12A 0.9600
C12 H12B 0.9600
C12 H12C 0.9600
C13 H13A 0.9600
C13 H13B 0.9600
C13 H13C 0.9600
C14 C15 1.413(6)
C14 C18 1.416(7)
C14 C19 1.515(7)
C15 H15 0.9300
C15 C16 1.410(6)
C16 C17 1.400(7)
C16 C23 1.520(6)
C17 H17 0.9300
C17 C18 1.410(6)
C18 H18 0.9300
C19 C20A 1.525(11)
C19 C21A 1.565(13)
C19 C22A 1.540(13)
C19 C20 1.570(9)
C19 C21 1.499(8)
C19 C22 1.516(9)
C23 C24 1.530(6)
C23 C25 1.538(5)
C23 C26 1.533(6)
C24 H24A 0.9600
C24 H24B 0.9600
C24 H24C 0.9600
C25 H25A 0.9600
C25 H25B 0.9600
C25 H25C 0.9600
C26 H26A 0.9600
C26 H26B 0.9600
C26 H26C 0.9600
C27 H27 0.9300
C27 C28 1.366(6)
C28 H28 0.9300
C28 C29 1.401(7)
C29 H29 0.9300
C29 C30 1.359(7)
C30 H30 0.9300
C30 C31 1.426(6)
C31 C32 1.422(7)
C32 C33 1.395(7)
C33 H33 0.9300
C33 C34 1.359(7)
C34 H34 0.9300
C34 C35 1.411(6)
C35 H35 0.9300
C35 C36 1.360(7)
C36 H36 0.9300
C20A H20A 0.9600
C20A H20B 0.9600
C20A H20C 0.9600
C21A H21A 0.9600
C21A H21B 0.9600
C21A H21C 0.9600
C22A H22A 0.9600
C22A H22B 0.9600
C22A H22C 0.9600
C20 H20D 0.9600
C20 H20E 0.9600
C20 H20F 0.9600
C21 H21D 0.9600
C21 H21E 0.9600
C21 H21F 0.9600
C22 H22D 0.9600
C22 H22E 0.9600
C22 H22F 0.9600

loop_
_geom_torsion_atom_site_label_1
_geom_torsion_atom_site_label_2
_geom_torsion_atom_site_label_3
_geom_torsion_atom_site_label_4
_geom_torsion
Ce1 N1 C27 C28 -178.5(4)
Ce1 N1 C31 C30 179.1(3)
Ce1 N1 C31 C32 1.0(6)
Ce1 N2 C32 C31 -12.9(6)
Ce1 N2 C32 C33 166.6(3)
Ce1 N2 C36 C35 -166.9(4)
Ce1 C1 C2 C3 -69.4(4)
Ce1 C1 C5 C4 69.5(4)
Ce1 C1 C6 C7 -37.7(5)
Ce1 C1 C6 C8 -156.6(3)
Ce1 C1 C6 C9 84.3(5)
Ce1 C2 C3 C4 -65.9(3)
Ce1 C2 C3 C10 126.6(5)
Ce1 C3 C4 C5 -69.6(3)
Ce1 C3 C10 C11 -171.7(3)
Ce1 C3 C10 C12 70.0(6)
Ce1 C3 C10 C13 -52.8(6)
Ce1 C4 C5 C1 -70.7(4)
Ce1 C14 C15 C16 -68.6(3)
Ce1 C14 C18 C17 70.9(3)
Ce1 C14 C19 C20A 129.1(17)
Ce1 C14 C19 C21A -117.2(13)
Ce1 C14 C19 C22A -19(2)
Ce1 C14 C19 C20 99.3(9)
Ce1 C14 C19 C21 -140.0(8)
Ce1 C14 C19 C22 -6.5(11)
Ce1 C15 C16 C17 -66.6(3)
Ce1 C15 C16 C23 124.0(4)
Ce1 C16 C17 C18 -68.9(3)
Ce1 C16 C23 C24 -80.9(5)
Ce1 C16 C23 C25 161.1(3)
Ce1 C16 C23 C26 42.2(6)
Ce1 C17 C18 C14 -72.4(3)
N1 C27 C28 C29 -1.1(8)
N1 C31 C32 N2 7.6(7)
N1 C31 C32 C33 -171.9(5)
N2 C32 C33 C34 1.4(8)
C1 C2 C3 Ce1 68.1(4)
C1 C2 C3 C4 2.2(6)
C1 C2 C3 C10 -165.3(5)
C2 C1 C5 Ce1 -69.8(3)
C2 C1 C5 C4 -0.4(6)
C2 C1 C6 C7 59.4(7)
C2 C1 C6 C8 -59.5(7)
C2 C1 C6 C9 -178.6(5)
C2 C3 C4 Ce1 67.3(4)
C2 C3 C4 C5 -2.3(6)
C2 C3 C10 C11 87.6(6)
C2 C3 C10 C12 -30.7(7)
C2 C3 C10 C13 -153.6(6)
C3 C4 C5 Ce1 72.3(3)
C3 C4 C5 C1 1.6(6)
C4 C3 C10 C11 -78.2(6)
C4 C3 C10 C12 163.5(5)
C4 C3 C10 C13 40.7(7)
C5 C1 C2 Ce1 68.3(3)
C5 C1 C2 C3 -1.1(6)
C5 C1 C6 C7 -133.0(5)
C5 C1 C6 C8 108.2(6)
C5 C1 C6 C9 -10.9(8)
C6 C1 C2 Ce1 -121.8(5)
C6 C1 C2 C3 168.7(5)
C6 C1 C5 Ce1 120.5(5)
C6 C1 C5 C4 -170.0(5)
C10 C3 C4 Ce1 -124.4(5)
C10 C3 C4 C5 166.0(5)
C14 C15 C16 Ce1 68.1(3)
C14 C15 C16 C17 1.4(5)
C14 C15 C16 C23 -167.9(4)
C15 C14 C18 Ce1 -69.5(3)
C15 C14 C18 C17 1.4(5)
C15 C14 C19 C20A -134.2(17)
C15 C14 C19 C21A -20.6(14)
C15 C14 C19 C22A 77(2)
C15 C14 C19 C20 -164.1(9)
C15 C14 C19 C21 -43.3(10)
C15 C14 C19 C22 90.1(11)
C15 C16 C17 Ce1 68.4(3)
C15 C16 C17 C18 -0.5(5)
C15 C16 C23 C24 -178.7(4)
C15 C16 C23 C25 63.2(6)
C15 C16 C23 C26 -55.6(6)
C16 C17 C18 Ce1 71.8(3)
C16 C17 C18 C14 -0.6(5)
C17 C16 C23 C24 14.2(6)
C17 C16 C23 C25 -103.9(5)
C17 C16 C23 C26 137.2(5)
C18 C14 C15 Ce1 66.8(3)
C18 C14 C15 C16 -1.8(5)
C18 C14 C19 C20A 38.6(17)
C18 C14 C19 C21A 152.3(13)
C18 C14 C19 C22A -110(2)
C18 C14 C19 C20 8.8(10)
C18 C14 C19 C21 129.5(9)
C18 C14 C19 C22 -97.0(11)
C19 C14 C15 Ce1 -119.1(5)
C19 C14 C15 C16 172.3(4)
C19 C14 C18 Ce1 116.4(4)
C19 C14 C18 C17 -172.8(4)
C23 C16 C17 Ce1 -122.4(4)
C23 C16 C17 C18 168.7(4)
C27 N1 C31 C30 -1.6(7)
C27 N1 C31 C32 -179.6(4)
C27 C28 C29 C30 -0.6(8)
C28 C29 C30 C31 1.1(8)
C29 C30 C31 N1 0.0(7)
C29 C30 C31 C32 178.0(5)
C30 C31 C32 N2 -170.4(4)
C30 C31 C32 C33 10.1(8)
C31 N1 C27 C28 2.2(8)
C31 C32 C33 C34 -179.1(5)
C32 N2 C36 C35 2.9(8)
C32 C33 C34 C35 1.4(8)
C33 C34 C35 C36 -2.1(7)
C34 C35 C36 N2 -0.1(8)
C36 N2 C32 C31 177.1(4)
C36 N2 C32 C33 -3.4(7)
